data_4309071
loop_
_publ_author_name
'Christian J. Doonan'
'Andrew J. Millar'
'David J. Nielsen'
'Charles G. Young'

_publ_section_title
;
cis-Dioxomolybdenum(VI) and Oxo(phosphine oxide)molybdenum(IV) Complexes:
Steric and Electronic Fine-Tuning of cis-[MoOS]2+ Precursors
;
_journal_name_full 'Inorganic Chemistry'
_journal_page_first 4506
_journal_page_last 4514
_journal_paper_doi 10.1021/ic050052v
_journal_volume 44
_journal_year 2005
_chemical_formula_sum 'C28 H41 B Mo N6 O3'
_chemical_formula_weight 616.42
_chemical_name_systematic
;
cis-(2-tert-butylphenolato){hydrotris(3-isopropyl-
pyrazol-1-yl)borato}dioxomolybdenum(VI)
;
_space_group_IT_number 14
_symmetry_cell_setting monoclinic
_symmetry_space_group_name_Hall '-P 2ybc'
_symmetry_space_group_name_H-M 'P 1 21/c 1'
_atom_sites_solution_hydrogens geom
_atom_sites_solution_primary direct
_atom_sites_solution_secondary difmap
_audit_creation_method SHELXL-97
_cell_angle_alpha 90.00
_cell_angle_beta 100.283(2)
_cell_angle_gamma 90.00
_cell_formula_units_Z 4
_cell_length_a 14.6176(12)
_cell_length_b 11.1221(10)
_cell_length_c 19.5013(17)
_cell_measurement_reflns_used 1001
_cell_measurement_temperature 293(2)
_cell_measurement_theta_max 16.58
_cell_measurement_theta_min 2.31
_cell_volume 3119.6(5)
_computing_cell_refinement 'Bruker SMART'
_computing_data_collection 'Bruker SMART'
_computing_data_reduction 'Bruker SAINT'
_computing_molecular_graphics 'Bruker SHELXTL'
_computing_publication_material 'Bruker SHELXTL'
_computing_structure_refinement 'SHELXL-97 (Sheldrick, 1997)'
_computing_structure_solution 'Bruker SHELXTL'
_diffrn_ambient_temperature 293(2)
_diffrn_measured_fraction_theta_full 0.999
_diffrn_measured_fraction_theta_max 0.999
_diffrn_measurement_device_type 'CCD area detector'
_diffrn_measurement_method 'phi and omega scans'
_diffrn_radiation_monochromator graphite
_diffrn_radiation_source 'fine-focus sealed tube'
_diffrn_radiation_type MoK\a
_diffrn_radiation_wavelength 0.71073
_diffrn_reflns_av_R_equivalents 0.0980
_diffrn_reflns_av_sigmaI/netI 0.1835
_diffrn_reflns_limit_h_max 17
_diffrn_reflns_limit_h_min -11
_diffrn_reflns_limit_k_max 12
_diffrn_reflns_limit_k_min -13
_diffrn_reflns_limit_l_max 21
_diffrn_reflns_limit_l_min -23
_diffrn_reflns_number 16123
_diffrn_reflns_theta_full 25.00
_diffrn_reflns_theta_max 25.00
_diffrn_reflns_theta_min 1.42
_exptl_absorpt_coefficient_mu 0.458
_exptl_absorpt_correction_type none
_exptl_crystal_colour orange
_exptl_crystal_density_diffrn 1.312
_exptl_crystal_density_method 'not measured'
_exptl_crystal_description block
_exptl_crystal_F_000 1288
_exptl_crystal_size_max 0.25
_exptl_crystal_size_mid 0.05
_exptl_crystal_size_min 0.025
_refine_diff_density_max 0.578
_refine_diff_density_min -0.451
_refine_diff_density_rms 0.064
_refine_ls_extinction_method none
_refine_ls_goodness_of_fit_ref 0.681
_refine_ls_hydrogen_treatment mixed
_refine_ls_matrix_type full
_refine_ls_number_parameters 352
_refine_ls_number_reflns 5490
_refine_ls_number_restraints 0
_refine_ls_restrained_S_all 0.681
_refine_ls_R_factor_all 0.1168
_refine_ls_R_factor_gt 0.0493
_refine_ls_shift/su_max 0.000
_refine_ls_shift/su_mean 0.000
_refine_ls_structure_factor_coef Fsqd
_refine_ls_weighting_details 'calc w=1/[\s^2^(Fo^2^)+(0.0049P)^2^+0.0000P] where P=(Fo^2^+2Fc^2^)/3'
_refine_ls_weighting_scheme calc
_refine_ls_wR_factor_gt 0.0629
_refine_ls_wR_factor_ref 0.0740
_reflns_number_gt 2705
_reflns_number_total 5490
_reflns_threshold_expression >2sigma(I)
_cod_data_source_file ic050052vsi20041222_062719_1.cif
_cod_data_source_block Complex_1
_cod_depositor_comments
;
The following automatic conversions were performed:
'_symmetry_cell_setting' value 'Monoclinic' changed to 'monoclinic'
according to '/home/saulius/struct/CIF-dictionaries/cif_core.dic'
dictionary named 'cif_core.dic' version 2.4.1 from 2010-06-29.

Automatic conversion script
Id: cif_fix_enum 1527 2010-12-29 10:47:43Z saulius 
;
_cod_database_code 4309071

loop_
_symmetry_equiv_pos_as_xyz
'x, y, z'
'-x, y+1/2, -z+1/2'
'-x, -y, -z'
'x, -y-1/2, z-1/2'

loop_
_atom_site_label
_atom_site_type_symbol
_atom_site_fract_x
_atom_site_fract_y
_atom_site_fract_z
_atom_site_U_iso_or_equiv
_atom_site_adp_type
_atom_site_occupancy
_atom_site_symmetry_multiplicity
_atom_site_calc_flag
_atom_site_refinement_flags
_atom_site_disorder_assembly
_atom_site_disorder_group
Mo1 Mo 0.32121(3) 0.39910(4) 0.80706(2) 0.03553(14) Uani 1 1 d . . .
O2 O 0.42017(18) 0.4272(3) 0.86371(16) 0.0489(10) Uani 1 1 d . . .
O3 O 0.34659(18) 0.2758(3) 0.76403(16) 0.0421(9) Uani 1 1 d . . .
O1 O 0.2463(2) 0.3320(3) 0.86657(17) 0.0433(9) Uani 1 1 d . . .
C2 C 0.0946(3) 0.3933(5) 0.8780(3) 0.0518(15) Uani 1 1 d . . .
H2 H 0.0949 0.4499 0.8429 0.062 Uiso 1 1 calc R . .
C6 C 0.1733(4) 0.2324(4) 0.9500(3) 0.0429(14) Uani 1 1 d . . .
C3 C 0.0184(4) 0.3829(5) 0.9094(3) 0.0657(18) Uani 1 1 d . . .
H3 H -0.0332 0.4319 0.8956 0.079 Uiso 1 1 calc R . .
C1 C 0.1713(3) 0.3201(4) 0.8981(3) 0.0362(13) Uani 1 1 d . . .
N12 N 0.3177(3) 0.6075(4) 0.6972(2) 0.0384(10) Uani 1 1 d . . .
N31 N 0.2660(2) 0.5834(3) 0.8368(2) 0.0383(11) Uani 1 1 d . . .
N22 N 0.1585(3) 0.5251(3) 0.6924(2) 0.0380(11) Uani 1 1 d . . .
N32 N 0.2247(2) 0.6654(4) 0.7870(2) 0.0399(11) Uani 1 1 d . . .
N21 N 0.1868(2) 0.4181(4) 0.72422(19) 0.0386(11) Uani 1 1 d . . .
C24 C 0.0515(3) 0.3914(5) 0.6521(3) 0.0472(14) Uani 1 1 d . . .
H24 H -0.0022 0.3558 0.6277 0.057 Uiso 1 1 calc R . .
C34 C 0.2217(3) 0.7457(5) 0.8891(3) 0.0547(16) Uani 1 1 d . . .
H34 H 0.2112 0.7994 0.9234 0.066 Uiso 1 1 calc R . .
N11 N 0.3682(3) 0.5136(3) 0.7297(2) 0.0361(11) Uani 1 1 d . . .
C33 C 0.1989(3) 0.7616(5) 0.8190(3) 0.0514(16) Uani 1 1 d . . .
H33 H 0.1697 0.8292 0.7970 0.062 Uiso 1 1 calc R . .
C27 C 0.1691(3) 0.1357(4) 0.6614(3) 0.0646(18) Uani 1 1 d . . .
H27A H 0.1752 0.0524 0.6742 0.097 Uiso 1 1 calc R . .
H27B H 0.2289 0.1675 0.6571 0.097 Uiso 1 1 calc R . .
H27C H 0.1273 0.1436 0.6177 0.097 Uiso 1 1 calc R . .
C35 C 0.2638(3) 0.6339(5) 0.8994(3) 0.0427(15) Uani 1 1 d . . .
C26 C 0.1307(3) 0.2054(5) 0.7175(3) 0.0481(15) Uani 1 1 d . . .
H26 H 0.1760 0.1988 0.7610 0.058 Uiso 1 1 calc R . .
C23 C 0.0778(3) 0.5089(5) 0.6492(3) 0.0461(15) Uani 1 1 d . . .
H23 H 0.0447 0.5681 0.6215 0.055 Uiso 1 1 calc R . .
B1 B 0.2189(4) 0.6365(5) 0.7093(3) 0.0382(17) Uani 1 1 d . . .
H1 H 0.1928 0.7046 0.6804 0.046 Uiso 1 1 calc R . .
C4 C 0.0184(4) 0.3009(5) 0.9608(3) 0.0701(19) Uani 1 1 d . . .
H4 H -0.0327 0.2952 0.9829 0.084 Uiso 1 1 calc R . .
C25 C 0.1211(3) 0.3368(5) 0.6987(3) 0.0409(14) Uani 1 1 d . . .
C8 C 0.3432(3) 0.2208(5) 1.0007(3) 0.086(2) Uani 1 1 d . . .
H8A H 0.3944 0.1665 1.0139 0.129 Uiso 1 1 calc R . .
H8B H 0.3333 0.2658 1.0407 0.129 Uiso 1 1 calc R . .
H8C H 0.3569 0.2749 0.9655 0.129 Uiso 1 1 calc R . .
C5 C 0.0936(4) 0.2258(5) 0.9806(3) 0.0591(17) Uani 1 1 d . . .
H5 H 0.0913 0.1691 1.0152 0.071 Uiso 1 1 calc R . .
C10 C 0.2733(4) 0.0754(4) 0.9098(3) 0.080(2) Uani 1 1 d . . .
H10A H 0.3258 0.0235 0.9240 0.120 Uiso 1 1 calc R . .
H10B H 0.2857 0.1282 0.8737 0.120 Uiso 1 1 calc R . .
H10C H 0.2194 0.0276 0.8926 0.120 Uiso 1 1 calc R . .
C7 C 0.2559(4) 0.1494(5) 0.9720(3) 0.0507(16) Uani 1 1 d . . .
C9 C 0.2389(4) 0.0597(5) 1.0285(3) 0.094(2) Uani 1 1 d . . .
H9A H 0.2925 0.0090 1.0409 0.141 Uiso 1 1 calc R . .
H9B H 0.1856 0.0111 1.0109 0.141 Uiso 1 1 calc R . .
H9C H 0.2281 0.1030 1.0688 0.141 Uiso 1 1 calc R . .
C28 C 0.0399(3) 0.1527(4) 0.7306(3) 0.079(2) Uani 1 1 d . . .
H28A H 0.0487 0.0693 0.7428 0.119 Uiso 1 1 calc R . .
H28B H -0.0064 0.1600 0.6892 0.119 Uiso 1 1 calc R . .
H28C H 0.0199 0.1952 0.7681 0.119 Uiso 1 1 calc R . .
C14 C 0.4522(3) 0.6072(5) 0.6608(3) 0.0504(15) Uani 1 1 d . . .
H14 H 0.5006 0.6280 0.6380 0.060 Uiso 1 1 calc R . .
C15 C 0.4504(4) 0.5128(4) 0.7070(3) 0.0427(15) Uani 1 1 d . . .
C16 C 0.5239(3) 0.4196(5) 0.7310(3) 0.0472(15) Uani 1 1 d . . .
H16 H 0.5032 0.3720 0.7676 0.057 Uiso 1 1 calc R . .
C13 C 0.3687(4) 0.6627(4) 0.6558(3) 0.0464(15) Uani 1 1 d . . .
H13 H 0.3496 0.7291 0.6278 0.056 Uiso 1 1 calc R . .
C36 C 0.3076(4) 0.5778(5) 0.9664(3) 0.0570(16) Uani 1 1 d . . .
H36 H 0.3196 0.4932 0.9573 0.068 Uiso 1 1 calc R . .
C38 C 0.2436(3) 0.5823(5) 1.0203(3) 0.0807(19) Uani 1 1 d . . .
H38A H 0.2737 0.5442 1.0625 0.121 Uiso 1 1 calc R . .
H38B H 0.1867 0.5410 1.0025 0.121 Uiso 1 1 calc R . .
H38C H 0.2303 0.6646 1.0298 0.121 Uiso 1 1 calc R . .
C37 C 0.4013(3) 0.6385(5) 0.9938(3) 0.075(2) Uani 1 1 d . . .
H37A H 0.4298 0.6009 1.0366 0.112 Uiso 1 1 calc R . .
H37B H 0.3915 0.7223 1.0019 0.112 Uiso 1 1 calc R . .
H37C H 0.4412 0.6303 0.9599 0.112 Uiso 1 1 calc R . .
C18 C 0.5337(4) 0.3346(5) 0.6714(3) 0.088(2) Uani 1 1 d . . .
H18A H 0.5800 0.2749 0.6877 0.132 Uiso 1 1 calc R . .
H18B H 0.5522 0.3794 0.6341 0.132 Uiso 1 1 calc R . .
H18C H 0.4752 0.2959 0.6549 0.132 Uiso 1 1 calc R . .
C17 C 0.6163(3) 0.4769(4) 0.7620(3) 0.087(2) Uani 1 1 d . . .
H17A H 0.6614 0.4151 0.7767 0.130 Uiso 1 1 calc R . .
H17B H 0.6088 0.5252 0.8014 0.130 Uiso 1 1 calc R . .
H17C H 0.6371 0.5265 0.7276 0.130 Uiso 1 1 calc R . .

loop_
_atom_site_aniso_label
_atom_site_aniso_U_11
_atom_site_aniso_U_22
_atom_site_aniso_U_33
_atom_site_aniso_U_23
_atom_site_aniso_U_13
_atom_site_aniso_U_12
Mo1 0.0358(3) 0.0337(3) 0.0371(3) 0.0060(3) 0.00656(19) 0.0007(3)
O2 0.0353(19) 0.055(3) 0.052(3) 0.0063(19) -0.0044(17) 0.0035(17)
O3 0.039(2) 0.033(2) 0.058(3) -0.0009(18) 0.0163(17) 0.0008(16)
O1 0.045(2) 0.041(2) 0.047(3) 0.0195(18) 0.0162(18) 0.0073(17)
C2 0.047(4) 0.051(4) 0.060(4) 0.014(4) 0.013(3) 0.009(3)
C6 0.051(4) 0.045(4) 0.035(4) 0.004(3) 0.014(3) 0.002(3)
C3 0.050(4) 0.067(5) 0.081(5) 0.010(4) 0.015(3) 0.016(4)
C1 0.040(4) 0.041(4) 0.027(3) -0.002(3) 0.007(3) 0.002(3)
N12 0.040(3) 0.034(3) 0.042(3) 0.004(2) 0.011(2) 0.002(2)
N31 0.043(3) 0.031(3) 0.037(3) 0.001(2) -0.001(2) -0.001(2)
N22 0.032(3) 0.038(3) 0.043(3) 0.006(2) 0.005(2) 0.004(2)
N32 0.042(3) 0.030(3) 0.048(3) -0.003(2) 0.008(2) 0.005(2)
N21 0.036(2) 0.035(3) 0.044(3) 0.001(2) 0.005(2) 0.000(2)
C24 0.035(3) 0.065(4) 0.040(4) -0.011(4) 0.003(3) -0.003(3)
C34 0.060(4) 0.051(4) 0.055(5) -0.011(4) 0.015(3) 0.008(3)
N11 0.032(3) 0.035(3) 0.041(3) 0.006(2) 0.004(2) 0.005(2)
C33 0.053(4) 0.035(4) 0.065(5) -0.004(3) 0.007(3) 0.006(3)
C27 0.060(4) 0.048(4) 0.085(5) -0.010(3) 0.012(3) 0.002(3)
C35 0.041(3) 0.041(4) 0.046(4) -0.003(3) 0.010(3) 0.000(3)
C26 0.035(4) 0.053(4) 0.053(4) 0.001(3) 0.000(3) -0.011(3)
C23 0.031(3) 0.063(4) 0.044(4) 0.004(3) 0.004(3) 0.007(3)
B1 0.042(4) 0.026(4) 0.046(5) 0.006(3) 0.006(3) 0.010(3)
C4 0.053(4) 0.090(5) 0.075(6) 0.005(4) 0.031(4) 0.013(4)
C25 0.039(3) 0.042(4) 0.044(4) -0.004(3) 0.011(3) -0.007(3)
C8 0.067(5) 0.107(6) 0.077(6) 0.021(4) -0.008(4) 0.027(4)
C5 0.061(4) 0.068(4) 0.056(5) 0.023(3) 0.030(3) 0.010(3)
C10 0.109(5) 0.046(4) 0.097(6) 0.010(4) 0.048(4) 0.020(4)
C7 0.060(4) 0.050(4) 0.048(4) 0.018(3) 0.026(3) 0.020(3)
C9 0.115(5) 0.085(5) 0.092(6) 0.055(4) 0.044(4) 0.041(4)
C28 0.073(4) 0.063(4) 0.108(6) 0.005(4) 0.035(4) -0.025(4)
C14 0.049(4) 0.050(4) 0.057(4) 0.014(4) 0.023(3) 0.000(3)
C15 0.038(4) 0.041(4) 0.050(4) 0.002(3) 0.009(3) -0.001(3)
C16 0.042(3) 0.046(4) 0.057(4) 0.009(3) 0.020(3) 0.003(3)
C13 0.058(4) 0.044(4) 0.039(4) 0.011(3) 0.012(3) -0.008(3)
C36 0.074(4) 0.055(4) 0.043(4) -0.009(3) 0.012(3) 0.007(3)
C38 0.098(5) 0.100(5) 0.045(4) -0.007(4) 0.015(4) -0.024(4)
C37 0.068(4) 0.105(5) 0.045(4) -0.006(4) -0.005(3) -0.006(4)
C18 0.094(5) 0.082(5) 0.085(6) -0.010(4) 0.008(4) 0.044(4)
C17 0.054(4) 0.071(5) 0.126(7) 0.020(4) -0.008(4) -0.011(3)

loop_
_atom_type_symbol
_atom_type_description
_atom_type_scat_dispersion_real
_atom_type_scat_dispersion_imag
_atom_type_scat_source
C C 0.0033 0.0016 'International Tables Vol C Tables 4.2.6.8 and 6.1.1.4'
H H 0.0000 0.0000 'International Tables Vol C Tables 4.2.6.8 and 6.1.1.4'
B B 0.0013 0.0007 'International Tables Vol C Tables 4.2.6.8 and 6.1.1.4'
N N 0.0061 0.0033 'International Tables Vol C Tables 4.2.6.8 and 6.1.1.4'
O O 0.0106 0.0060 'International Tables Vol C Tables 4.2.6.8 and 6.1.1.4'
Mo Mo -1.6832 0.6857 'International Tables Vol C Tables 4.2.6.8 and 6.1.1.4'

loop_
_geom_angle_atom_site_label_1
_geom_angle_atom_site_label_2
_geom_angle_atom_site_label_3
_geom_angle
_geom_angle_site_symmetry_1
_geom_angle_site_symmetry_3
_geom_angle_publ_flag
O3 Mo1 O2 103.76(14) . . ?
O3 Mo1 O1 100.83(14) . . ?
O2 Mo1 O1 101.22(15) . . ?
O3 Mo1 N11 90.38(15) . . ?
O2 Mo1 N11 90.31(14) . . ?
O1 Mo1 N11 161.39(14) . . ?
O3 Mo1 N31 164.64(15) . . ?
O2 Mo1 N31 88.18(14) . . ?
O1 Mo1 N31 85.98(14) . . ?
N11 Mo1 N31 79.79(14) . . ?
O3 Mo1 N21 87.80(14) . . ?
O2 Mo1 N21 163.93(14) . . ?
O1 Mo1 N21 87.24(13) . . ?
N11 Mo1 N21 78.32(14) . . ?
N31 Mo1 N21 78.72(13) . . ?
C1 O1 Mo1 157.4(3) . . ?
C3 C2 C1 120.4(5) . . ?
C1 C6 C5 115.6(5) . . ?
C1 C6 C7 122.6(5) . . ?
C5 C6 C7 121.9(5) . . ?
C4 C3 C2 119.7(5) . . ?
O1 C1 C2 119.6(5) . . ?
O1 C1 C6 118.8(5) . . ?
C2 C1 C6 121.7(5) . . ?
C13 N12 N11 108.5(4) . . ?
C13 N12 B1 129.3(5) . . ?
N11 N12 B1 122.2(4) . . ?
C35 N31 N32 106.4(4) . . ?
C35 N31 Mo1 131.4(4) . . ?
N32 N31 Mo1 122.2(3) . . ?
C23 N22 N21 109.2(4) . . ?
C23 N22 B1 131.3(5) . . ?
N21 N22 B1 119.5(4) . . ?
C33 N32 N31 108.9(4) . . ?
C33 N32 B1 131.5(5) . . ?
N31 N32 B1 119.6(4) . . ?
C25 N21 N22 106.2(4) . . ?
C25 N21 Mo1 130.9(3) . . ?
N22 N21 Mo1 122.9(3) . . ?
C23 C24 C25 105.6(5) . . ?
C33 C34 C35 106.6(5) . . ?
C15 N11 N12 106.9(4) . . ?
C15 N11 Mo1 129.2(3) . . ?
N12 N11 Mo1 123.9(3) . . ?
N32 C33 C34 109.2(5) . . ?
N31 C35 C34 108.9(5) . . ?
N31 C35 C36 123.0(5) . . ?
C34 C35 C36 127.9(6) . . ?
C28 C26 C25 111.8(4) . . ?
C28 C26 C27 111.7(4) . . ?
C25 C26 C27 110.3(4) . . ?
N22 C23 C24 109.1(5) . . ?
N22 B1 N32 108.1(4) . . ?
N22 B1 N12 108.7(4) . . ?
N32 B1 N12 107.9(4) . . ?
C3 C4 C5 120.6(6) . . ?
N21 C25 C24 109.9(5) . . ?
N21 C25 C26 122.1(5) . . ?
C24 C25 C26 127.9(5) . . ?
C4 C5 C6 122.1(5) . . ?
C6 C7 C10 110.0(5) . . ?
C6 C7 C8 111.0(4) . . ?
C10 C7 C8 109.1(5) . . ?
C6 C7 C9 111.9(4) . . ?
C10 C7 C9 106.9(4) . . ?
C8 C7 C9 107.8(5) . . ?
C13 C14 C15 105.7(5) . . ?
N11 C15 C14 109.2(4) . . ?
N11 C15 C16 121.9(5) . . ?
C14 C15 C16 128.9(5) . . ?
C15 C16 C17 111.7(4) . . ?
C15 C16 C18 110.5(4) . . ?
C17 C16 C18 111.4(4) . . ?
N12 C13 C14 109.7(5) . . ?
C35 C36 C38 111.8(4) . . ?
C35 C36 C37 109.8(4) . . ?
C38 C36 C37 111.3(5) . . ?

loop_
_geom_bond_atom_site_label_1
_geom_bond_atom_site_label_2
_geom_bond_distance
_geom_bond_site_symmetry_2
_geom_bond_publ_flag
Mo1 O3 1.684(3) . ?
Mo1 O2 1.685(3) . ?
Mo1 O1 1.886(3) . ?
Mo1 N11 2.177(4) . ?
Mo1 N31 2.315(4) . ?
Mo1 N21 2.320(4) . ?
O1 C1 1.356(5) . ?
C2 C3 1.370(6) . ?
C2 C1 1.385(6) . ?
C6 C1 1.403(6) . ?
C6 C5 1.402(6) . ?
C6 C7 1.519(6) . ?
C3 C4 1.355(7) . ?
N12 C13 1.341(5) . ?
N12 N11 1.369(4) . ?
N12 B1 1.539(6) . ?
N31 C35 1.349(6) . ?
N31 N32 1.389(5) . ?
N22 C23 1.335(5) . ?
N22 N21 1.372(4) . ?
N22 B1 1.523(6) . ?
N32 C33 1.327(5) . ?
N32 B1 1.537(6) . ?
N21 C25 1.347(5) . ?
C24 C23 1.366(6) . ?
C24 C25 1.379(6) . ?
C34 C33 1.358(6) . ?
C34 C35 1.386(6) . ?
N11 C15 1.353(5) . ?
C27 C26 1.527(6) . ?
C35 C36 1.485(6) . ?
C26 C28 1.513(5) . ?
C26 C25 1.507(6) . ?
C4 C5 1.379(6) . ?
C8 C7 1.522(6) . ?
C10 C7 1.524(7) . ?
C7 C9 1.539(6) . ?
C14 C13 1.356(5) . ?
C14 C15 1.387(6) . ?
C15 C16 1.505(6) . ?
C16 C17 1.519(5) . ?
C16 C18 1.524(6) . ?
C36 C38 1.527(6) . ?
C36 C37 1.535(6) . ?
